data_7010162
loop_
_publ_author_name
'Davies, Sian C.'
'Durrant, Marcus C.'
'Hughes, David L.'
'Richards, Raymond L.'
'Sanders, J. Roger'

_publ_section_title
;
 Iron, cobalt and vanadium complexes of the N(CH2CH2S)33&#x2212; ligand
 with chloride, azide, cyanide and carbonyl co-ligands
;
_journal_issue 24
_journal_name_full 'Journal of the Chemical Society, Dalton Transactions'
_journal_page_first 4694
_journal_paper_doi 10.1039/b006591i
_journal_year 2000
_chemical_formula_moiety 'C8 H20 N, C7 H12 Fe N O S3'
_chemical_formula_structural (NEt4)[Fe(NS3)(CO)]
_chemical_formula_sum 'C15 H32 Fe N2 O S3'
_chemical_formula_weight 408.46
_chemical_name_systematic
; 
 ? 
;
_space_group_IT_number 57
_symmetry_cell_setting orthorhombic
_symmetry_space_group_name_Hall '-P 2c 2b'
_symmetry_space_group_name_H-M 'P b c m'
_atom_sites_solution_hydrogens geom
_atom_sites_solution_primary 'automated Patterson'
_atom_sites_solution_secondary difmap
_audit_creation_method SHELXL
_cell_angle_alpha 90.00
_cell_angle_beta 90.00
_cell_angle_gamma 90.00
_cell_formula_units_Z 4
_cell_length_a 8.8530(7)
_cell_length_b 14.1800(11)
_cell_length_c 15.8690(15)
_cell_measurement_reflns_used 25
_cell_measurement_temperature 293(2)
_cell_measurement_theta_max 11
_cell_measurement_theta_min 10
_cell_volume 1992.1(3)
_computing_cell_refinement 'CAD4/EXPRESS (Enraf-Nonius, 1992)'
_computing_data_collection 'CAD4/EXPRESS (Enraf-Nonius, 1992)'
_computing_data_reduction 'CAD4 (Hursthouse, 1976)'
_computing_molecular_graphics 'ORTEP (Johnson, 1971)'
_computing_publication_material 'SHELXL-93 (Sheldrick, 1993)'
_computing_structure_refinement 'SHELXL-93 (Sheldrick, 1993)'
_computing_structure_solution 'SHELXS-86 (Sheldrick, 1990)'
_diffrn_ambient_temperature 293(2)
_diffrn_measurement_device 'Enraf-Nonius CAD4 diffractometer'
_diffrn_measurement_method 'scintillation counter; \w/\q scans'
_diffrn_radiation_monochromator graphite
_diffrn_radiation_source 'fine-focus sealed tube'
_diffrn_radiation_type Mo-K\a
_diffrn_radiation_wavelength 0.71069
_diffrn_reflns_av_R_equivalents 0.053
_diffrn_reflns_av_sigmaI/netI 0.0769
_diffrn_reflns_limit_h_max 8
_diffrn_reflns_limit_h_min -6
_diffrn_reflns_limit_k_max 14
_diffrn_reflns_limit_k_min -1
_diffrn_reflns_limit_l_max 15
_diffrn_reflns_limit_l_min -1
_diffrn_reflns_number 2384
_diffrn_reflns_theta_max 21.0
_diffrn_reflns_theta_min 2.30
_diffrn_standards_decay_% 0
_diffrn_standards_interval_time '10000 s'
_diffrn_standards_number 3
_exptl_absorpt_coefficient_mu 1.074
_exptl_absorpt_correction_T_max 0.21
_exptl_absorpt_correction_T_min 0.19
_exptl_absorpt_correction_type 'semi-empirical psi-scans'
_exptl_crystal_colour 'deep blue-green'
_exptl_crystal_density_diffrn 1.362
_exptl_crystal_description needles
_exptl_crystal_F_000 872
_exptl_crystal_size_max 0.50
_exptl_crystal_size_mid 0.12
_exptl_crystal_size_min 0.11
_refine_diff_density_max 0.369
_refine_diff_density_min -0.384
_refine_diff_density_rms 0.068
_refine_ls_extinction_method none
_refine_ls_goodness_of_fit_all 1.033
_refine_ls_goodness_of_fit_obs 1.142
_refine_ls_hydrogen_treatment riding
_refine_ls_matrix_type full
_refine_ls_number_parameters 117
_refine_ls_number_reflns 1111
_refine_ls_number_restraints 0
_refine_ls_restrained_S_all 1.033
_refine_ls_restrained_S_obs 1.142
_refine_ls_R_factor_all 0.0820
_refine_ls_R_factor_obs 0.0462
_refine_ls_shift/esd_max 0.000
_refine_ls_shift/esd_mean 0.000
_refine_ls_structure_factor_coef Fsqd
_refine_ls_weighting_details 'w=1/[\s^2^(Fo^2^)+(0.0507P)^2^] where P=(Fo^2^+2Fc^2^)/3'
_refine_ls_weighting_scheme calc
_refine_ls_wR_factor_all 0.1234
_refine_ls_wR_factor_obs 0.1029
_reflns_number_observed 678
_reflns_number_total 1111
_reflns_observed_criterion >2sigma(I)
_cod_data_source_file b006591i.txt
_cod_data_source_block roger25
_cod_depositor_comments
;
The following automatic conversions were performed:

'_refine_ls_weighting_scheme' value 'calc
w=1/[\s^2^(Fo^2^)+(0.0507P)^2^] where P=(Fo^2^+2Fc^2^)/3' was changed
to 'calc'. New tag '_refine_ls_weighting_details' was created. The
value of the new tag was set to 'w=1/[\s^2^(Fo^2^)+(0.0507P)^2^]
where P=(Fo^2^+2Fc^2^)/3'.

Automatic conversion script
Id: cif_fix_values 3143 2015-03-26 13:38:13Z robertas 
;
_cod_original_sg_symbol_H-M 'P bcm (equiv. to no. 57)'
_cod_database_code 7010162

loop_
_symmetry_equiv_pos_as_xyz
'x, y, z'
'-x, -y, z+1/2'
'x, -y+1/2, -z'
'-x, y+1/2, -z+1/2'
'-x, -y, -z'
'x, y, -z-1/2'
'-x, y-1/2, z'
'x, -y-1/2, z-1/2'

loop_
_atom_site_aniso_label
_atom_site_aniso_U_11
_atom_site_aniso_U_22
_atom_site_aniso_U_33
_atom_site_aniso_U_23
_atom_site_aniso_U_13
_atom_site_aniso_U_12
Fe 0.0306(8) 0.0351(8) 0.0425(9) 0.000 0.000 0.0002(7)
S1 0.046(2) 0.0365(14) 0.073(2) 0.000 0.000 -0.0075(14)
C14 0.059(7) 0.037(6) 0.092(9) 0.000 0.000 0.000(6)
C41 0.021(6) 0.041(8) 0.076(13) -0.005(7) 0.008(6) 0.001(6)
S2 0.0565(12) 0.0646(13) 0.0501(13) 0.0141(10) -0.0056(12) 0.0074(11)
C24 0.074(6) 0.060(5) 0.045(5) 0.014(4) 0.009(5) -0.008(5)
C42 0.047(10) 0.053(10) 0.049(10) 0.013(9) 0.015(8) -0.016(9)
C43 0.039(8) 0.053(10) 0.056(12) -0.010(10) -0.001(8) 0.002(9)
N4 0.028(4) 0.030(5) 0.034(5) 0.000 0.000 0.003(4)
C5 0.033(7) 0.063(7) 0.073(8) 0.000 0.000 -0.009(6)
O5 0.033(5) 0.111(8) 0.145(9) 0.000 0.000 -0.011(5)
N6 0.019(4) 0.055(6) 0.068(6) -0.007(5) 0.000 0.000

loop_
_atom_site_label
_atom_site_type_symbol
_atom_site_fract_x
_atom_site_fract_y
_atom_site_fract_z
_atom_site_U_iso_or_equiv
_atom_site_thermal_displace_type
_atom_site_occupancy
_atom_site_calc_flag
_atom_site_refinement_flags
_atom_site_disorder_group
Fe Fe 0.17298(15) 0.06926(9) 0.2500 0.0361(5) Uani 1 d S .
S1 S 0.1590(3) 0.2299(2) 0.2500 0.0519(8) Uani 1 d S .
C14 C -0.0461(10) 0.2413(7) 0.2500 0.063(3) Uani 1 d S .
H14A H -0.0752(10) 0.2952(7) 0.2839 0.075 Uiso 0.50 calc PR .
H14B H -0.0814(10) 0.2518(7) 0.1929 0.075 Uiso 0.50 calc PR .
C41 C -0.1162(12) 0.1562(8) 0.2839(9) 0.046(5) Uani 0.50 d P .
H41A H -0.2238(12) 0.1590(8) 0.2726(9) 0.055 Uiso 0.50 calc PR .
H41B H -0.1030(12) 0.1561(8) 0.3446(9) 0.055 Uiso 0.50 calc PR .
S2 S 0.1648(2) -0.01004(13) 0.37428(12) 0.0571(6) Uani 1 d . .
C24 C -0.0388(8) -0.0208(6) 0.3848(5) 0.060(2) Uani 1 d . .
H24A H -0.0632(8) -0.0812(6) 0.4101(5) 0.072 Uiso 0.50 calc PR 1
H24B H -0.0761(8) 0.0285(6) 0.4217(5) 0.072 Uiso 0.50 calc PR 1
H24C H -0.0716(8) -0.0812(6) 0.3626(5) 0.072 Uiso 0.50 calc PR 2
H24D H -0.0667(8) -0.0178(6) 0.4439(5) 0.072 Uiso 0.50 calc PR 2
C42 C -0.1130(16) -0.0133(11) 0.3029(9) 0.050(4) Uani 0.50 d P 1
H42A H -0.2207(16) -0.0057(11) 0.3117(9) 0.060 Uiso 0.50 calc PR 1
H42B H -0.0978(16) -0.0718(11) 0.2722(9) 0.060 Uiso 0.50 calc PR 1
C43 C -0.1135(16) 0.0560(11) 0.1616(10) 0.049(4) Uani 0.50 d P 2
H43A H -0.2213(16) 0.0439(11) 0.1631(10) 0.059 Uiso 0.50 calc PR 2
H43B H -0.0977(16) 0.1147(11) 0.1315(10) 0.059 Uiso 0.50 calc PR 2
N4 N -0.0569(7) 0.0669(5) 0.2500 0.031(2) Uani 1 d S .
C5 C 0.3667(12) 0.0714(7) 0.2500 0.056(3) Uani 1 d S .
O5 O 0.4970(10) 0.0744(6) 0.2500 0.096(3) Uani 1 d S .
N6 N 0.4733(8) 0.2500 0.5000 0.047(2) Uani 1 d S .
C61 C 0.4767(25) 0.2602(17) 0.6009(14) 0.126(8) Uiso 0.50 d P .
H61A H 0.5644(25) 0.2969(17) 0.6173(14) 0.151 Uiso 0.50 calc PR .
H61B H 0.3872(25) 0.2938(17) 0.6194(14) 0.151 Uiso 0.50 calc PR .
C62 C 0.4825(21) 0.1662(14) 0.6430(13) 0.091(6) Uiso 0.50 d P .
H62A H 0.4844(21) 0.1747(14) 0.7030(13) 0.136 Uiso 0.50 calc PR .
H62B H 0.5719(21) 0.1332(14) 0.6255(13) 0.136 Uiso 0.50 calc PR .
H62C H 0.3949(21) 0.1302(14) 0.6276(13) 0.136 Uiso 0.50 calc PR .
C63 C 0.4696(25) 0.3652(15) 0.4829(15) 0.113(7) Uiso 0.50 d P .
H63A H 0.3823(25) 0.3928(15) 0.5104(15) 0.135 Uiso 0.50 calc PR .
H63B H 0.5598(25) 0.3942(15) 0.5060(15) 0.135 Uiso 0.50 calc PR .
C64 C 0.4633(32) 0.3795(22) 0.4058(20) 0.172(12) Uiso 0.50 d P .
H64A H 0.4611(32) 0.4462(22) 0.3953(20) 0.258 Uiso 0.50 calc PR .
H64B H 0.3735(32) 0.3511(22) 0.3834(20) 0.258 Uiso 0.50 calc PR .
H64C H 0.5503(32) 0.3525(22) 0.3791(20) 0.258 Uiso 0.50 calc PR .
C65 C 0.6102(15) 0.2109(10) 0.4727(10) 0.068(5) Uiso 0.50 d P .
H65A H 0.6164(15) 0.2217(10) 0.4125(10) 0.082 Uiso 0.50 calc PR .
H65B H 0.6026(15) 0.1433(10) 0.4807(10) 0.082 Uiso 0.50 calc PR .
C66 C 0.7623(11) 0.2418(16) 0.5106(16) 0.050(4) Uiso 0.50 d P .
H66A H 0.8427(11) 0.2074(16) 0.4841(16) 0.075 Uiso 0.50 calc PR .
H66B H 0.7626(11) 0.2291(16) 0.5700(16) 0.075 Uiso 0.50 calc PR .
H66C H 0.7765(11) 0.3081(16) 0.5014(16) 0.075 Uiso 0.50 calc PR .
C67 C 0.3405(16) 0.2071(10) 0.4698(10) 0.073(5) Uiso 0.50 d P .
H67A H 0.3426(16) 0.1411(10) 0.4861(10) 0.088 Uiso 0.50 calc PR .
H67B H 0.3426(16) 0.2093(10) 0.4087(10) 0.088 Uiso 0.50 calc PR .
C68 C 0.1864(12) 0.2500 0.5000 0.073(3) Uiso 1 d S .
H68A H 0.1045(12) 0.2151 0.4755 0.110 Uiso 0.50 calc PR .
H68B H 0.1803(12) 0.3148 0.4827 0.110 Uiso 0.50 calc PR .
H68C H 0.1803(12) 0.2464 0.5603 0.110 Uiso 0.50 calc PR .

loop_
_atom_type_symbol
_atom_type_description
_atom_type_scat_dispersion_real
_atom_type_scat_dispersion_imag
_atom_type_scat_source
C C 0.0033 0.0016 'International Tables Vol C Tables 4.2.6.8 and 6.1.1.4'
H H 0.0000 0.0000 'International Tables Vol C Tables 4.2.6.8 and 6.1.1.4'
Fe Fe 0.3463 0.8444 'International Tables Vol C Tables 4.2.6.8 and 6.1.1.4'
N N 0.0061 0.0033 'International Tables Vol C Tables 4.2.6.8 and 6.1.1.4'
O O 0.0106 0.0060 'International Tables Vol C Tables 4.2.6.8 and 6.1.1.4'
S S 0.1246 0.1234 'International Tables Vol C Tables 4.2.6.8 and 6.1.1.4'

loop_
_geom_angle_atom_site_label_1
_geom_angle_atom_site_label_2
_geom_angle_atom_site_label_3
_geom_angle
_geom_angle_site_symmetry_1
_geom_angle_site_symmetry_3
_geom_angle_publ_flag
C5 Fe N4 179.9(4) . . ?
C5 Fe S2 92.3(2) . . ?
N4 Fe S2 87.72(12) . . ?
C5 Fe S2 92.3(2) . 6_556 ?
N4 Fe S2 87.72(12) . 6_556 ?
S2 Fe S2 120.52(11) . 6_556 ?
C5 Fe S1 92.1(4) . . ?
N4 Fe S1 87.8(2) . . ?
S2 Fe S1 119.51(5) . . ?
S2 Fe S1 119.51(5) 6_556 . ?
C14 S1 Fe 98.2(3) . . ?
C41 C14 S1 110.5(7) . . ?
C41 C14 H14A 109.5(5) . . ?
S1 C14 H14A 109.5(3) . . ?
C41 C14 H14B 109.5(6) . . ?
S1 C14 H14B 109.55(4) . . ?
H14A C14 H14B 108.1 . . ?
C14 C41 N4 115.1(9) . . ?
C14 C41 H41A 108.5(6) . . ?
N4 C41 H41A 108.5(5) . . ?
C14 C41 H41B 108.5(5) . . ?
N4 C41 H41B 108.5(5) . . ?
H41A C41 H41B 107.5 . . ?
C24 S2 Fe 98.8(3) . . ?
C42 C24 S2 111.0(7) . . ?
C43 C24 S2 109.7(7) 6_556 . ?
C42 C24 H24A 109.4(7) . . ?
S2 C24 H24A 109.4(2) . . ?
C42 C24 H24B 109.4(8) . . ?
S2 C24 H24B 109.4(3) . . ?
H24A C24 H24B 108.0 . . ?
C43 C24 H24C 109.7(8) 6_556 . ?
S2 C24 H24C 109.7(3) . . ?
C43 C24 H24D 109.7(7) 6_556 . ?
S2 C24 H24D 109.7(3) . . ?
H24C C24 H24D 108.2 . . ?
C24 C42 N4 113.8(11) . . ?
C24 C42 H42A 108.8(7) . . ?
N4 C42 H42A 108.8(6) . . ?
C24 C42 H42B 108.8(8) . . ?
N4 C42 H42B 108.8(7) . . ?
H42A C42 H42B 107.7 . . ?
C24 C43 N4 113.3(11) 6_556 . ?
C24 C43 H43A 108.9(6) 6_556 . ?
N4 C43 H43A 108.9(6) . . ?
C24 C43 H43B 108.9(8) 6_556 . ?
N4 C43 H43B 108.9(7) . . ?
H43A C43 H43B 107.7 . . ?
C41 N4 C41 42.8(11) . 6_556 ?
C41 N4 C43 108.2(9) . . ?
C41 N4 C43 68.2(8) 6_556 . ?
C41 N4 C43 68.2(8) . 6_556 ?
C41 N4 C43 108.2(9) 6_556 6_556 ?
C43 N4 C43 139.0(13) . 6_556 ?
C41 N4 C42 137.7(9) . 6_556 ?
C41 N4 C42 109.3(8) 6_556 6_556 ?
C41 N4 C42 109.3(8) . . ?
C41 N4 C42 137.7(9) 6_556 . ?
C42 N4 C42 68.1(13) 6_556 . ?
C41 N4 Fe 110.0(6) . . ?
C41 N4 Fe 110.0(6) 6_556 . ?
C43 N4 Fe 109.6(6) . . ?
C43 N4 Fe 109.6(6) 6_556 . ?
C42 N4 Fe 110.1(7) 6_556 . ?
C42 N4 Fe 110.1(7) . . ?
O5 C5 Fe 178.9(10) . . ?
C65 N6 C65 60.2(12) 3_556 . ?
C65 N6 C67 176.7(9) 3_556 . ?
C65 N6 C67 116.5(8) . . ?
C65 N6 C67 116.5(8) 3_556 3_556 ?
C65 N6 C67 176.7(9) . 3_556 ?
C67 N6 C67 66.8(12) . 3_556 ?
C65 N6 C61 109.1(12) 3_556 3_556 ?
C65 N6 C61 69.0(10) . 3_556 ?
C67 N6 C61 68.8(10) . 3_556 ?
C67 N6 C61 113.2(12) 3_556 3_556 ?
C65 N6 C61 69.0(10) 3_556 . ?
C65 N6 C61 109.1(12) . . ?
C67 N6 C61 113.2(12) . . ?
C67 N6 C61 68.8(10) 3_556 . ?
C61 N6 C61 177.9(18) 3_556 . ?
C65 N6 C63 110.9(11) 3_556 3_556 ?
C65 N6 C63 71.2(9) . 3_556 ?
C67 N6 C63 67.2(9) . 3_556 ?
C67 N6 C63 110.7(11) 3_556 3_556 ?
C61 N6 C63 94.3(12) 3_556 3_556 ?
C61 N6 C63 85.7(12) . 3_556 ?
C65 N6 C63 71.2(9) 3_556 . ?
C65 N6 C63 110.9(11) . . ?
C67 N6 C63 110.7(11) . . ?
C67 N6 C63 67.2(9) 3_556 . ?
C61 N6 C63 85.7(12) 3_556 . ?
C61 N6 C63 94.3(12) . . ?
C63 N6 C63 177.7(16) 3_556 . ?
C62 C61 N6 111.5(16) . . ?
C62 C61 H61A 109.3(12) . . ?
N6 C61 H61A 109.3(9) . . ?
C62 C61 H61B 109.3(11) . . ?
N6 C61 H61B 109.3(9) . . ?
H61A C61 H61B 108.0 . . ?
C61 C62 H62A 109.5(12) . . ?
C61 C62 H62B 109.5(11) . . ?
H62A C62 H62B 109.5 . . ?
C61 C62 H62C 109.5(12) . . ?
H62A C62 H62C 109.5 . . ?
H62B C62 H62C 109.5 . . ?
C64 C63 N6 108.9(23) . . ?
C64 C63 H63A 109.9(19) . . ?
N6 C63 H63A 109.9(8) . . ?
C64 C63 H63B 109.9(20) . . ?
N6 C63 H63B 109.9(8) . . ?
H63A C63 H63B 108.3 . . ?
C63 C64 H64A 109.5(20) . . ?
C63 C64 H64B 109.5(20) . . ?
H64A C64 H64B 109.5 . . ?
C63 C64 H64C 109.5(19) . . ?
H64A C64 H64C 109.5 . . ?
H64B C64 H64C 109.5 . . ?
N6 C65 C66 121.6(13) . . ?
N6 C65 H65A 106.9(7) . . ?
C66 C65 H65A 106.9(11) . . ?
N6 C65 H65B 106.9(6) . . ?
C66 C65 H65B 106.9(10) . . ?
H65A C65 H65B 106.7 . . ?
C65 C66 H66A 109.5(10) . . ?
C65 C66 H66B 109.5(11) . . ?
H66A C66 H66B 109.5 . . ?
C65 C66 H66C 109.5(10) . . ?
H66A C66 H66C 109.5 . . ?
H66B C66 H66C 109.5 . . ?
N6 C67 C68 117.0(10) . . ?
N6 C67 H67A 108.0(6) . . ?
C68 C67 H67A 108.0(6) . . ?
N6 C67 H67B 108.0(7) . . ?
C68 C67 H67B 108.0(6) . . ?
H67A C67 H67B 107.3 . . ?
C67 C68 H68A 109.5(5) . . ?
C67 C68 H68B 109.5(6) . . ?
H68A C68 H68B 109.5 . . ?
C67 C68 H68C 109.5(6) . . ?
H68A C68 H68C 109.5 . . ?
H68B C68 H68C 109.5 . . ?

loop_
_geom_bond_atom_site_label_1
_geom_bond_atom_site_label_2
_geom_bond_distance
_geom_bond_site_symmetry_2
_geom_bond_publ_flag
Fe C5 1.716(11) . ?
Fe N4 2.035(7) . ?
Fe S2 2.271(2) . ?
Fe S2 2.271(2) 6_556 ?
Fe S1 2.281(3) . ?
S1 C14 1.823(10) . ?
C14 C41 1.459(13) . ?
C14 H14A 0.97 . ?
C14 H14B 0.97 . ?
C41 N4 1.473(12) . ?
C41 H41A 0.97 . ?
C41 H41B 0.97 . ?
S2 C24 1.817(7) . ?
C24 C42 1.46(2) . ?
C24 C43 1.471(15) 6_556 ?
C24 H24A 0.97 . ?
C24 H24B 0.97 . ?
C24 H24C 0.97 . ?
C24 H24D 0.97 . ?
C42 N4 1.499(14) . ?
C42 H42A 0.97 . ?
C42 H42B 0.97 . ?
C43 C24 1.471(15) 6_556 ?
C43 N4 1.50(2) . ?
C43 H43A 0.97 . ?
C43 H43B 0.97 . ?
N4 C41 1.473(12) 6_556 ?
N4 C43 1.50(2) 6_556 ?
N4 C42 1.499(14) 6_556 ?
C5 O5 1.154(11) . ?
N6 C65 1.401(14) 3_556 ?
N6 C65 1.401(14) . ?
N6 C67 1.408(15) . ?
N6 C67 1.408(15) 3_556 ?
N6 C61 1.61(2) 3_556 ?
N6 C61 1.61(2) . ?
N6 C63 1.66(2) 3_556 ?
N6 C63 1.66(2) . ?
C61 C62 1.49(3) . ?
C61 H61A 0.97 . ?
C61 H61B 0.97 . ?
C62 H62A 0.96 . ?
C62 H62B 0.96 . ?
C62 H62C 0.96 . ?
C63 C64 1.24(3) . ?
C63 H63A 0.97 . ?
C63 H63B 0.97 . ?
C64 H64A 0.96 . ?
C64 H64B 0.96 . ?
C64 H64C 0.96 . ?
C65 C66 1.54(2) . ?
C65 H65A 0.97 . ?
C65 H65B 0.97 . ?
C66 H66A 0.96 . ?
C66 H66B 0.96 . ?
C66 H66C 0.96 . ?
C67 C68 1.569(15) . ?
C67 H67A 0.97 . ?
C67 H67B 0.97 . ?
C68 H68A 0.96 . ?
C68 H68B 0.96 . ?
C68 H68C 0.96 . ?
